data_7002924
loop_
_publ_author_name
'Uhl, Werner'
'Claesener, Michael'
'Hepp, Alexander'
'Jasper, Beate'
'Vinogradov, Andrej'
'van W\"ullen, Leo'
'K\"oster, Thomas K.-J.'

_publ_section_title
;
 The influence of halogen substituents on the course of hydrogallation
 and hydroalumination reactions
;
_journal_issue 47
_journal_name_full 'Dalton Transactions'
_journal_page_first 10550
_journal_page_last 10562
_journal_paper_doi 10.1039/b913568e
_journal_year 2009
_chemical_formula_sum 'C15 H20 Cl2 F5 Ga O Si'
_chemical_formula_weight 480.02
_chemical_name_systematic
;
?
;
_space_group_IT_number 2
_symmetry_cell_setting triclinic
_symmetry_space_group_name_Hall '-P 1'
_symmetry_space_group_name_H-M 'P -1'
_atom_sites_solution_hydrogens geom
_atom_sites_solution_primary direct
_atom_sites_solution_secondary difmap
_audit_creation_method SHELXL-97
_cell_angle_alpha 79.972(5)
_cell_angle_beta 75.908(5)
_cell_angle_gamma 87.795(5)
_cell_formula_units_Z 2
_cell_length_a 7.374(2)
_cell_length_b 11.850(4)
_cell_length_c 12.056(4)
_cell_measurement_reflns_used 1006
_cell_measurement_temperature 153(2)
_cell_measurement_theta_max 29.750
_cell_measurement_theta_min 3.335
_cell_volume 1006.2(5)
_computing_cell_refinement 'Bruker SAINT'
_computing_data_collection 'Bruker SMART'
_computing_data_reduction 'Bruker SHELXTL'
_computing_molecular_graphics 'Bruker SHELXTL'
_computing_publication_material 'Bruker SHELXTL'
_computing_structure_refinement 'SHELXL-97 (Sheldrick, 1997)'
_computing_structure_solution 'SHELXS-97 (Sheldrick, 1990)'
_diffrn_ambient_temperature 153(2)
_diffrn_measured_fraction_theta_full 0.982
_diffrn_measured_fraction_theta_max 0.982
_diffrn_measurement_device_type 'CCD area detector'
_diffrn_measurement_method 'omega scans'
_diffrn_radiation_monochromator graphite
_diffrn_radiation_source 'rotating anode'
_diffrn_radiation_type MoK\a
_diffrn_radiation_wavelength 0.71073
_diffrn_reflns_av_R_equivalents 0.0182
_diffrn_reflns_av_sigmaI/netI 0.0302
_diffrn_reflns_limit_h_max 10
_diffrn_reflns_limit_h_min -10
_diffrn_reflns_limit_k_max 16
_diffrn_reflns_limit_k_min -16
_diffrn_reflns_limit_l_max 16
_diffrn_reflns_limit_l_min -16
_diffrn_reflns_number 11529
_diffrn_reflns_theta_full 29.93
_diffrn_reflns_theta_max 29.93
_diffrn_reflns_theta_min 1.75
_exptl_absorpt_coefficient_mu 1.738
_exptl_absorpt_correction_T_max 1
_exptl_absorpt_correction_T_min 0.7380
_exptl_absorpt_correction_type empirical
_exptl_absorpt_process_details SADABS
_exptl_crystal_colour colourless
_exptl_crystal_density_diffrn 1.585
_exptl_crystal_density_method 'not measured'
_exptl_crystal_description finely-faceted
_exptl_crystal_F_000 484
_exptl_crystal_size_max 0.14
_exptl_crystal_size_mid 0.13
_exptl_crystal_size_min 0.04
_refine_diff_density_max 0.449
_refine_diff_density_min -0.361
_refine_diff_density_rms 0.062
_refine_ls_extinction_method none
_refine_ls_goodness_of_fit_ref 1.033
_refine_ls_hydrogen_treatment constr
_refine_ls_matrix_type full
_refine_ls_number_parameters 231
_refine_ls_number_reflns 5741
_refine_ls_number_restraints 0
_refine_ls_restrained_S_all 1.033
_refine_ls_R_factor_all 0.0350
_refine_ls_R_factor_gt 0.0283
_refine_ls_shift/su_max 0.004
_refine_ls_shift/su_mean 0.000
_refine_ls_structure_factor_coef Fsqd
_refine_ls_weighting_details 'calc w=1/[\s^2^(Fo^2^)+(0.0353P)^2^+0.1664P] where P=(Fo^2^+2Fc^2^)/3'
_refine_ls_weighting_scheme calc
_refine_ls_wR_factor_gt 0.0682
_refine_ls_wR_factor_ref 0.0707
_reflns_number_gt 4959
_reflns_number_total 5741
_reflns_threshold_expression >2sigma(I)
_cod_data_source_file b913568e.txt
_cod_data_source_block sad6
_cod_original_cell_volume 1006.1(5)
_cod_original_sg_symbol_H-M P-1
_cod_database_code 7002924

loop_
_symmetry_equiv_pos_as_xyz
'x, y, z'
'-x, -y, -z'

loop_
_atom_site_label
_atom_site_type_symbol
_atom_site_fract_x
_atom_site_fract_y
_atom_site_fract_z
_atom_site_U_iso_or_equiv
_atom_site_adp_type
_atom_site_occupancy
_atom_site_symmetry_multiplicity
_atom_site_calc_flag
_atom_site_refinement_flags
_atom_site_disorder_assembly
_atom_site_disorder_group
Ga1 Ga 0.50376(2) 0.690631(14) 0.712014(14) 0.02154(5) Uani 1 1 d . . .
Cl1 Cl 0.65114(6) 0.71080(4) 0.52960(3) 0.03310(10) Uani 1 1 d . . .
Cl2 Cl 0.69403(6) 0.62714(4) 0.82042(4) 0.03314(10) Uani 1 1 d . . .
Si1 Si 0.20191(6) 0.79964(4) 0.91633(4) 0.02360(9) Uani 1 1 d . . .
C11 C 0.3607(3) 0.87701(17) 0.97655(16) 0.0360(4) Uani 1 1 d . . .
H11A H 0.3701 0.9559 0.9398 0.043 Uiso 1 1 calc R . .
H11B H 0.4824 0.8427 0.9622 0.043 Uiso 1 1 calc R . .
H11C H 0.3115 0.8723 1.0586 0.043 Uiso 1 1 calc R . .
C12 C 0.1796(3) 0.64681(14) 0.98874(15) 0.0336(4) Uani 1 1 d . . .
H12A H 0.1336 0.6430 1.0710 0.040 Uiso 1 1 calc R . .
H12B H 0.2998 0.6107 0.9731 0.040 Uiso 1 1 calc R . .
H12C H 0.0940 0.6080 0.9595 0.040 Uiso 1 1 calc R . .
C13 C -0.0381(2) 0.86185(15) 0.94328(15) 0.0316(4) Uani 1 1 d . . .
H13A H -0.0942 0.8488 1.0251 0.038 Uiso 1 1 calc R . .
H13B H -0.1128 0.8260 0.9041 0.038 Uiso 1 1 calc R . .
H13C H -0.0307 0.9427 0.9145 0.038 Uiso 1 1 calc R . .
C1 C 0.3167(2) 0.80541(13) 0.75756(13) 0.0222(3) Uani 1 1 d . . .
C2 C 0.2856(2) 0.88106(13) 0.66821(14) 0.0265(3) Uani 1 1 d . . .
H2 H 0.3630 0.8757 0.5928 0.032 Uiso 1 1 calc R . .
C3 C 0.1417(2) 0.97298(13) 0.67496(13) 0.0264(3) Uani 1 1 d . . .
C4 C 0.1635(2) 1.07726(14) 0.70728(14) 0.0298(3) Uani 1 1 d . . .
C5 C 0.0275(3) 1.16059(15) 0.70929(15) 0.0346(4) Uani 1 1 d . . .
C6 C -0.1345(3) 1.14125(17) 0.67910(16) 0.0375(4) Uani 1 1 d . . .
C7 C -0.1621(2) 1.03895(17) 0.64704(16) 0.0366(4) Uani 1 1 d . . .
C8 C -0.0240(2) 0.95698(15) 0.64479(15) 0.0307(3) Uani 1 1 d . . .
F4 F 0.31868(16) 1.09925(10) 0.73829(11) 0.0424(3) Uani 1 1 d . . .
F5 F 0.05361(19) 1.26120(9) 0.74017(11) 0.0502(3) Uani 1 1 d . . .
F6 F -0.26527(18) 1.22284(11) 0.67996(11) 0.0563(4) Uani 1 1 d . . .
F7 F -0.31890(17) 1.01901(13) 0.61605(12) 0.0560(3) Uani 1 1 d . . .
F8 F -0.05285(16) 0.85746(10) 0.61294(10) 0.0431(3) Uani 1 1 d . . .
O1 O 0.35665(15) 0.55029(9) 0.72642(10) 0.0250(2) Uani 1 1 d . . .
C01 C 0.1656(2) 0.55806(15) 0.71009(15) 0.0298(3) Uani 1 1 d . . .
H01A H 0.1018 0.6198 0.7454 0.036 Uiso 1 1 calc R . .
H01B H 0.0995 0.4884 0.7484 0.036 Uiso 1 1 calc R . .
C02 C 0.1626(3) 0.5778(2) 0.58449(18) 0.0454(5) Uani 1 1 d . . .
H02A H 0.2279 0.6477 0.5459 0.054 Uiso 1 1 calc R . .
H02B H 0.0354 0.5834 0.5776 0.054 Uiso 1 1 calc R . .
H02C H 0.2225 0.5150 0.5494 0.054 Uiso 1 1 calc R . .
C03 C 0.4424(2) 0.43697(13) 0.72371(15) 0.0286(3) Uani 1 1 d . . .
H03A H 0.5758 0.4451 0.6976 0.034 Uiso 1 1 calc R . .
H03B H 0.3992 0.4000 0.6701 0.034 Uiso 1 1 calc R . .
C04 C 0.3932(3) 0.36482(16) 0.84216(17) 0.0387(4) Uani 1 1 d . . .
H04A H 0.4442 0.3992 0.8944 0.046 Uiso 1 1 calc R . .
H04B H 0.4441 0.2894 0.8382 0.046 Uiso 1 1 calc R . .
H04C H 0.2596 0.3597 0.8696 0.046 Uiso 1 1 calc R . .

loop_
_atom_site_aniso_label
_atom_site_aniso_U_11
_atom_site_aniso_U_22
_atom_site_aniso_U_33
_atom_site_aniso_U_23
_atom_site_aniso_U_13
_atom_site_aniso_U_12
Ga1 0.01938(8) 0.02221(9) 0.02248(9) -0.00619(6) -0.00261(6) 0.00206(6)
Cl1 0.0334(2) 0.0373(2) 0.02484(18) -0.00860(16) 0.00292(15) -0.00246(17)
Cl2 0.02487(19) 0.0409(2) 0.0353(2) -0.00623(17) -0.01126(16) 0.00408(16)
Si1 0.0246(2) 0.0229(2) 0.0221(2) -0.00591(16) -0.00229(16) 0.00326(16)
C11 0.0383(10) 0.0409(10) 0.0332(9) -0.0142(8) -0.0117(8) 0.0015(8)
C12 0.0406(10) 0.0277(8) 0.0269(8) -0.0028(7) 0.0003(7) 0.0050(7)
C13 0.0286(8) 0.0311(8) 0.0298(8) -0.0052(7) 0.0023(7) 0.0053(7)
C1 0.0212(7) 0.0214(7) 0.0243(7) -0.0074(6) -0.0037(6) 0.0006(5)
C2 0.0263(7) 0.0257(7) 0.0260(7) -0.0065(6) -0.0026(6) 0.0028(6)
C3 0.0289(8) 0.0251(7) 0.0216(7) -0.0006(6) -0.0018(6) 0.0032(6)
C4 0.0302(8) 0.0291(8) 0.0273(8) -0.0038(6) -0.0026(6) 0.0016(6)
C5 0.0439(10) 0.0249(8) 0.0282(8) -0.0038(6) 0.0030(7) 0.0054(7)
C6 0.0357(9) 0.0391(10) 0.0286(8) 0.0019(7) 0.0017(7) 0.0164(8)
C7 0.0272(8) 0.0475(11) 0.0308(9) 0.0013(8) -0.0050(7) 0.0048(8)
C8 0.0327(9) 0.0299(8) 0.0268(8) -0.0016(7) -0.0046(7) -0.0003(7)
F4 0.0393(6) 0.0407(6) 0.0527(7) -0.0179(5) -0.0145(5) 0.0003(5)
F5 0.0661(8) 0.0283(5) 0.0518(7) -0.0146(5) -0.0016(6) 0.0084(5)
F6 0.0518(7) 0.0554(8) 0.0520(7) -0.0026(6) -0.0038(6) 0.0337(6)
F7 0.0316(6) 0.0794(9) 0.0585(8) -0.0085(7) -0.0170(6) 0.0087(6)
F8 0.0430(6) 0.0383(6) 0.0511(7) -0.0113(5) -0.0139(5) -0.0049(5)
O1 0.0204(5) 0.0219(5) 0.0335(6) -0.0072(4) -0.0067(4) 0.0033(4)
C01 0.0215(7) 0.0310(8) 0.0394(9) -0.0097(7) -0.0095(7) 0.0009(6)
C02 0.0416(11) 0.0558(13) 0.0470(11) -0.0172(10) -0.0221(9) 0.0119(9)
C03 0.0287(8) 0.0227(7) 0.0345(8) -0.0098(6) -0.0050(7) 0.0059(6)
C04 0.0440(10) 0.0297(9) 0.0395(10) -0.0010(7) -0.0088(8) 0.0046(8)

loop_
_atom_type_symbol
_atom_type_description
_atom_type_scat_dispersion_real
_atom_type_scat_dispersion_imag
_atom_type_scat_source
C C 0.0033 0.0016 'International Tables Vol C Tables 4.2.6.8 and 6.1.1.4'
H H 0.0000 0.0000 'International Tables Vol C Tables 4.2.6.8 and 6.1.1.4'
F F 0.0171 0.0103 'International Tables Vol C Tables 4.2.6.8 and 6.1.1.4'
Si Si 0.0817 0.0704 'International Tables Vol C Tables 4.2.6.8 and 6.1.1.4'
Cl Cl 0.1484 0.1585 'International Tables Vol C Tables 4.2.6.8 and 6.1.1.4'
Ga Ga 0.2307 1.6083 'International Tables Vol C Tables 4.2.6.8 and 6.1.1.4'
O O 0.0106 0.0060 'International Tables Vol C Tables 4.2.6.8 and 6.1.1.4'

loop_
_geom_angle_atom_site_label_1
_geom_angle_atom_site_label_2
_geom_angle_atom_site_label_3
_geom_angle
_geom_angle_site_symmetry_1
_geom_angle_site_symmetry_3
_geom_angle_publ_flag
C1 Ga1 O1 104.40(6) . . ?
C1 Ga1 Cl2 120.41(5) . . ?
O1 Ga1 Cl2 100.58(4) . . ?
C1 Ga1 Cl1 117.34(5) . . ?
O1 Ga1 Cl1 100.24(4) . . ?
Cl2 Ga1 Cl1 109.91(3) . . ?
C11 Si1 C12 109.82(9) . . ?
C11 Si1 C13 111.34(9) . . ?
C12 Si1 C13 107.08(8) . . ?
C11 Si1 C1 106.49(8) . . ?
C12 Si1 C1 108.64(7) . . ?
C13 Si1 C1 113.44(7) . . ?
Si1 C11 H11A 109.5 . . ?
Si1 C11 H11B 109.5 . . ?
H11A C11 H11B 109.5 . . ?
Si1 C11 H11C 109.5 . . ?
H11A C11 H11C 109.5 . . ?
H11B C11 H11C 109.5 . . ?
Si1 C12 H12A 109.5 . . ?
Si1 C12 H12B 109.5 . . ?
H12A C12 H12B 109.5 . . ?
Si1 C12 H12C 109.5 . . ?
H12A C12 H12C 109.5 . . ?
H12B C12 H12C 109.5 . . ?
Si1 C13 H13A 109.5 . . ?
Si1 C13 H13B 109.5 . . ?
H13A C13 H13B 109.5 . . ?
Si1 C13 H13C 109.5 . . ?
H13A C13 H13C 109.5 . . ?
H13B C13 H13C 109.5 . . ?
C2 C1 Si1 127.44(12) . . ?
C2 C1 Ga1 113.69(11) . . ?
Si1 C1 Ga1 118.87(8) . . ?
C1 C2 C3 125.94(14) . . ?
C1 C2 H2 117.0 . . ?
C3 C2 H2 117.0 . . ?
C4 C3 C8 116.39(15) . . ?
C4 C3 C2 124.14(15) . . ?
C8 C3 C2 119.45(15) . . ?
F4 C4 C5 118.10(16) . . ?
F4 C4 C3 120.16(15) . . ?
C5 C4 C3 121.74(17) . . ?
F5 C5 C6 119.71(17) . . ?
F5 C5 C4 120.26(18) . . ?
C6 C5 C4 120.03(17) . . ?
F6 C6 C5 119.82(18) . . ?
F6 C6 C7 120.07(19) . . ?
C5 C6 C7 120.10(16) . . ?
F7 C7 C6 120.92(17) . . ?
F7 C7 C8 120.04(18) . . ?
C6 C7 C8 119.03(17) . . ?
F8 C8 C7 118.32(16) . . ?
F8 C8 C3 118.98(15) . . ?
C7 C8 C3 122.70(17) . . ?
C03 O1 C01 114.97(12) . . ?
C03 O1 Ga1 122.60(10) . . ?
C01 O1 Ga1 120.63(9) . . ?
O1 C01 C02 112.10(14) . . ?
O1 C01 H01A 109.2 . . ?
C02 C01 H01A 109.2 . . ?
O1 C01 H01B 109.2 . . ?
C02 C01 H01B 109.2 . . ?
H01A C01 H01B 107.9 . . ?
C01 C02 H02A 109.5 . . ?
C01 C02 H02B 109.5 . . ?
H02A C02 H02B 109.5 . . ?
C01 C02 H02C 109.5 . . ?
H02A C02 H02C 109.5 . . ?
H02B C02 H02C 109.5 . . ?
O1 C03 C04 110.35(14) . . ?
O1 C03 H03A 109.6 . . ?
C04 C03 H03A 109.6 . . ?
O1 C03 H03B 109.6 . . ?
C04 C03 H03B 109.6 . . ?
H03A C03 H03B 108.1 . . ?
C03 C04 H04A 109.5 . . ?
C03 C04 H04B 109.5 . . ?
H04A C04 H04B 109.5 . . ?
C03 C04 H04C 109.5 . . ?
H04A C04 H04C 109.5 . . ?
H04B C04 H04C 109.5 . . ?

loop_
_geom_bond_atom_site_label_1
_geom_bond_atom_site_label_2
_geom_bond_distance
_geom_bond_site_symmetry_2
_geom_bond_publ_flag
Ga1 C1 1.9499(15) . ?
Ga1 O1 1.9797(12) . ?
Ga1 Cl2 2.1706(6) . ?
Ga1 Cl1 2.1788(7) . ?
Si1 C11 1.8619(18) . ?
Si1 C12 1.8632(18) . ?
Si1 C13 1.8665(17) . ?
Si1 C1 1.8853(16) . ?
C11 H11A 0.9599 . ?
C11 H11B 0.9599 . ?
C11 H11C 0.9599 . ?
C12 H12A 0.9599 . ?
C12 H12B 0.9599 . ?
C12 H12C 0.9599 . ?
C13 H13A 0.9599 . ?
C13 H13B 0.9599 . ?
C13 H13C 0.9599 . ?
C1 C2 1.336(2) . ?
C2 C3 1.489(2) . ?
C2 H2 0.9600 . ?
C3 C4 1.385(2) . ?
C3 C8 1.385(2) . ?
C4 F4 1.335(2) . ?
C4 C5 1.379(2) . ?
C5 F5 1.343(2) . ?
C5 C6 1.369(3) . ?
C6 F6 1.338(2) . ?
C6 C7 1.371(3) . ?
C7 F7 1.339(2) . ?
C7 C8 1.379(2) . ?
C8 F8 1.342(2) . ?
O1 C03 1.4642(18) . ?
O1 C01 1.4668(19) . ?
C01 C02 1.497(3) . ?
C01 H01A 0.9600 . ?
C01 H01B 0.9600 . ?
C02 H02A 0.9599 . ?
C02 H02B 0.9599 . ?
C02 H02C 0.9599 . ?
C03 C04 1.499(2) . ?
C03 H03A 0.9600 . ?
C03 H03B 0.9600 . ?
C04 H04A 0.9599 . ?
C04 H04B 0.9599 . ?
C04 H04C 0.9599 . ?

loop_
_geom_torsion_atom_site_label_1
_geom_torsion_atom_site_label_2
_geom_torsion_atom_site_label_3
_geom_torsion_atom_site_label_4
_geom_torsion
_geom_torsion_site_symmetry_1
_geom_torsion_site_symmetry_2
_geom_torsion_site_symmetry_3
_geom_torsion_site_symmetry_4
_geom_torsion_publ_flag
C11 Si1 C1 C2 -95.25(16) . . . . ?
C12 Si1 C1 C2 146.52(15) . . . . ?
C13 Si1 C1 C2 27.56(17) . . . . ?
C11 Si1 C1 Ga1 84.69(10) . . . . ?
C12 Si1 C1 Ga1 -33.55(11) . . . . ?
C13 Si1 C1 Ga1 -152.50(8) . . . . ?
O1 Ga1 C1 C2 -104.16(12) . . . . ?
Cl2 Ga1 C1 C2 144.09(10) . . . . ?
Cl1 Ga1 C1 C2 5.68(13) . . . . ?
O1 Ga1 C1 Si1 75.90(9) . . . . ?
Cl2 Ga1 C1 Si1 -35.85(10) . . . . ?
Cl1 Ga1 C1 Si1 -174.26(5) . . . . ?
Si1 C1 C2 C3 -4.7(2) . . . . ?
Ga1 C1 C2 C3 175.34(13) . . . . ?
C1 C2 C3 C4 80.8(2) . . . . ?
C1 C2 C3 C8 -100.9(2) . . . . ?
C8 C3 C4 F4 179.60(14) . . . . ?
C2 C3 C4 F4 -2.1(2) . . . . ?
C8 C3 C4 C5 0.0(2) . . . . ?
C2 C3 C4 C5 178.35(15) . . . . ?
F4 C4 C5 F5 0.9(2) . . . . ?
C3 C4 C5 F5 -179.47(15) . . . . ?
F4 C4 C5 C6 -179.45(16) . . . . ?
C3 C4 C5 C6 0.2(3) . . . . ?
F5 C5 C6 F6 0.4(3) . . . . ?
C4 C5 C6 F6 -179.27(16) . . . . ?
F5 C5 C6 C7 179.76(16) . . . . ?
C4 C5 C6 C7 0.1(3) . . . . ?
F6 C6 C7 F7 0.1(3) . . . . ?
C5 C6 C7 F7 -179.29(16) . . . . ?
F6 C6 C7 C8 178.83(16) . . . . ?
C5 C6 C7 C8 -0.6(3) . . . . ?
F7 C7 C8 F8 -1.1(2) . . . . ?
C6 C7 C8 F8 -179.83(16) . . . . ?
F7 C7 C8 C3 179.48(16) . . . . ?
C6 C7 C8 C3 0.8(3) . . . . ?
C4 C3 C8 F8 -179.88(15) . . . . ?
C2 C3 C8 F8 1.7(2) . . . . ?
C4 C3 C8 C7 -0.5(2) . . . . ?
C2 C3 C8 C7 -178.90(16) . . . . ?
C1 Ga1 O1 C03 -167.06(11) . . . . ?
Cl2 Ga1 O1 C03 -41.64(11) . . . . ?
Cl1 Ga1 O1 C03 71.05(11) . . . . ?
C1 Ga1 O1 C01 28.99(12) . . . . ?
Cl2 Ga1 O1 C01 154.40(10) . . . . ?
Cl1 Ga1 O1 C01 -92.91(11) . . . . ?
C03 O1 C01 C02 -83.87(18) . . . . ?
Ga1 O1 C01 C02 81.24(16) . . . . ?
C01 O1 C03 C04 -86.95(17) . . . . ?
Ga1 O1 C03 C04 108.26(14) . . . . ?
